data_4517271
loop_
_publ_author_name
'Scharf, Lennart T.'
'Rodstein, Ilja'
'Schmidt, Michelle'
'Scherpf, Thorsten'
'Gessner, Viktoria H.'

_publ_section_title
;
 Unraveling the High Activity of Ylide-Functionalized Phosphines in
 Palladium-Catalyzed Amination Reactions: A Comparative Study with
 CyJohnPhos and PtBu3
;
_journal_name_full 'ACS Catalysis'
_journal_page_first 999
_journal_paper_doi 10.1021/acscatal.9b04666
_journal_year 2019
_chemical_formula_moiety 'C39 H65 Cl P2 Pd, 2.5(C4 H8 O)'
_chemical_formula_sum 'C49 H85 Cl O2.5 P2 Pd'
_chemical_formula_weight 917.95
_space_group_crystal_system triclinic
_space_group_IT_number 2
_space_group_name_Hall '-P 1'
_space_group_name_H-M_alt 'P -1'
_atom_sites_solution_hydrogens geom
_audit_creation_method SHELXL-2018/1
_cell_angle_alpha 116.403(2)
_cell_angle_beta 99.017(2)
_cell_angle_gamma 106.380(2)
_cell_formula_units_Z 2
_cell_length_a 11.8057(3)
_cell_length_b 15.6134(3)
_cell_length_c 15.6605(4)
_cell_measurement_reflns_used 17531
_cell_measurement_temperature 100.0(3)
_cell_measurement_theta_max 76.0410
_cell_measurement_theta_min 4.1010
_cell_volume 2343.10(12)
_computing_cell_refinement 'CrysAlisPro 1.171.38.46 (Rigaku OD, 2015)'
_computing_data_collection 'CrysAlisPro 1.171.38.46 (Rigaku OD, 2015)'
_computing_data_reduction 'CrysAlisPro 1.171.38.46 (Rigaku OD, 2015)'
_computing_structure_refinement 'SHELXL-2018/1 (Sheldrick, 2018)'
_computing_structure_solution 'SHELXT-2014/5 (Sheldrick, 2014)'
_diffrn_ambient_environment N~2~
_diffrn_ambient_temperature 100.0(3)
_diffrn_detector 'CCD plate'
_diffrn_detector_area_resol_mean 10.4409
_diffrn_detector_type Atlas
_diffrn_measured_fraction_theta_full 0.999
_diffrn_measured_fraction_theta_max 0.999
_diffrn_measurement_device 'four-circle diffractometer'
_diffrn_measurement_device_type 'SuperNova, Single source at offset, Atlas'
_diffrn_measurement_method '\w scans'
_diffrn_radiation_monochromator mirror
_diffrn_radiation_probe x-ray
_diffrn_radiation_type 'Cu K\a'
_diffrn_radiation_wavelength 1.54184
_diffrn_reflns_av_R_equivalents 0.0338
_diffrn_reflns_av_unetI/netI 0.0280
_diffrn_reflns_Laue_measured_fraction_full 0.999
_diffrn_reflns_Laue_measured_fraction_max 0.999
_diffrn_reflns_limit_h_max 14
_diffrn_reflns_limit_h_min -14
_diffrn_reflns_limit_k_max 19
_diffrn_reflns_limit_k_min -19
_diffrn_reflns_limit_l_max 19
_diffrn_reflns_limit_l_min -19
_diffrn_reflns_number 34788
_diffrn_reflns_point_group_measured_fraction_full 0.999
_diffrn_reflns_point_group_measured_fraction_max 0.999
_diffrn_reflns_theta_full 67.684
_diffrn_reflns_theta_max 70.073
_diffrn_reflns_theta_min 3.336
_diffrn_source 'micro-focus sealed X-ray tube'
_diffrn_source_type 'SuperNova (Cu) X-ray Source'
_exptl_absorpt_coefficient_mu 4.645
_exptl_absorpt_correction_T_max 0.995
_exptl_absorpt_correction_T_min 0.663
_exptl_absorpt_correction_type gaussian
_exptl_absorpt_process_details
;
CrysAlisPro 1.171.38.46 (Rigaku Oxford Diffraction, 2015)
Numerical absorption correction based on gaussian integration over
			a multifaceted crystal model
Empirical absorption correction using spherical harmonics,
 implemented in SCALE3 ABSPACK scaling algorithm.
;
_exptl_crystal_colour yellow
_exptl_crystal_density_diffrn 1.301
_exptl_crystal_description block
_exptl_crystal_F_000 984
_exptl_crystal_size_max 0.143
_exptl_crystal_size_mid 0.078
_exptl_crystal_size_min 0.027
_refine_diff_density_max 0.882
_refine_diff_density_min -0.554
_refine_diff_density_rms 0.060
_refine_ls_extinction_method none
_refine_ls_goodness_of_fit_ref 1.032
_refine_ls_hydrogen_treatment constr
_refine_ls_matrix_type full
_refine_ls_number_parameters 572
_refine_ls_number_reflns 8891
_refine_ls_number_restraints 256
_refine_ls_restrained_S_all 1.026
_refine_ls_R_factor_all 0.0301
_refine_ls_R_factor_gt 0.0273
_refine_ls_shift/su_max 0.001
_refine_ls_shift/su_mean 0.000
_refine_ls_structure_factor_coef Fsqd
_refine_ls_weighting_details 'w=1/[\s^2^(Fo^2^)+(0.0402P)^2^+0.9924P] where P=(Fo^2^+2Fc^2^)/3'
_refine_ls_weighting_scheme calc
_refine_ls_wR_factor_gt 0.0686
_refine_ls_wR_factor_ref 0.0707
_reflns_Friedel_coverage 0.000
_reflns_number_gt 8258
_reflns_number_total 8891
_reflns_threshold_expression 'I > 2\s(I)'
_cod_data_source_file cs9b04666_si_002.cif
_cod_data_source_block ST144
_cod_original_cell_volume 2343.10(11)
_cod_original_formula_sum 'C49 H85 Cl O2.50 P2 Pd'
_cod_database_code 4517271
_shelx_shelxl_version_number 2018/1
_shelx_space_group_comment
;
The symmetry employed for this shelxl refinement is uniquely defined
by the following loop, which should always be used as a source of
symmetry information in preference to the above space-group names.
They are only intended as comments.
;
_shelx_estimated_absorpt_t_min 0.556
_shelx_estimated_absorpt_t_max 0.885

loop_
_space_group_symop_operation_xyz
'x, y, z'
'-x, -y, -z'

loop_
_atom_site_label
_atom_site_type_symbol
_atom_site_fract_x
_atom_site_fract_y
_atom_site_fract_z
_atom_site_U_iso_or_equiv
_atom_site_adp_type
_atom_site_occupancy
_atom_site_site_symmetry_order
_atom_site_calc_flag
_atom_site_refinement_flags_posn
_atom_site_refinement_flags_adp
_atom_site_refinement_flags_occupancy
_atom_site_disorder_assembly
_atom_site_disorder_group
Pd1 Pd 0.41664(2) 0.36299(2) 0.44910(2) 0.01526(5) Uani 1 1 d . . . . .
Cl1 Cl 0.42734(4) 0.48675(3) 0.39502(3) 0.01998(9) Uani 1 1 d . . . . .
P1 P 0.69695(4) 0.27082(3) 0.51295(3) 0.01612(9) Uani 1 1 d . . . . .
P2 P 0.41299(4) 0.23816(3) 0.48910(3) 0.01487(9) Uani 1 1 d . . . . .
C1 C 0.55218(17) 0.22191(14) 0.52196(14) 0.0182(4) Uani 1 1 d . . . . .
C2 C 0.54353(18) 0.15094(15) 0.56633(16) 0.0239(4) Uani 1 1 d . . . . .
H2A H 0.474253 0.083169 0.519438 0.036 Uiso 1 1 calc R U . . .
H2B H 0.528912 0.183230 0.631035 0.036 Uiso 1 1 calc R U . . .
H2C H 0.621914 0.141195 0.576780 0.036 Uiso 1 1 calc R U . . .
C3 C 0.82737(17) 0.36527(14) 0.63509(14) 0.0190(4) Uani 1 1 d . . . . .
H3 H 0.905535 0.384657 0.618405 0.023 Uiso 1 1 calc R U . . .
C4 C 0.84983(19) 0.32104(15) 0.70328(15) 0.0225(4) Uani 1 1 d . . . . .
H4A H 0.773786 0.300539 0.720990 0.027 Uiso 1 1 calc R U . . .
H4B H 0.866210 0.257907 0.666169 0.027 Uiso 1 1 calc R U . . .
C5 C 0.9609(2) 0.40113(16) 0.80016(15) 0.0279(4) Uani 1 1 d . . . . .
H5A H 1.038273 0.416459 0.782734 0.033 Uiso 1 1 calc R U . . .
H5B H 0.970546 0.371369 0.843663 0.033 Uiso 1 1 calc R U . . .
C6 C 0.9430(2) 0.50260(16) 0.85850(15) 0.0280(4) Uani 1 1 d . . . . .
H6A H 0.870980 0.489082 0.882597 0.034 Uiso 1 1 calc R U . . .
H6B H 1.018490 0.554287 0.918085 0.034 Uiso 1 1 calc R U . . .
C7 C 0.9200(2) 0.54603(15) 0.79044(15) 0.0255(4) Uani 1 1 d . . . . .
H7A H 0.995513 0.565732 0.771837 0.031 Uiso 1 1 calc R U . . .
H7B H 0.904456 0.609571 0.827666 0.031 Uiso 1 1 calc R U . . .
C8 C 0.80796(18) 0.46598(14) 0.69441(15) 0.0222(4) Uani 1 1 d . . . . .
H8A H 0.796273 0.495899 0.651328 0.027 Uiso 1 1 calc R U . . .
H8B H 0.731423 0.449750 0.712750 0.027 Uiso 1 1 calc R U . . .
C9 C 0.75071(17) 0.16306(14) 0.45556(14) 0.0187(4) Uani 1 1 d . . . . .
H9 H 0.769748 0.144538 0.508052 0.022 Uiso 1 1 calc R U . . .
C10 C 0.87227(18) 0.19162(15) 0.43153(15) 0.0227(4) Uani 1 1 d . . . . .
H10A H 0.859134 0.209520 0.378576 0.027 Uiso 1 1 calc R U . . .
H10B H 0.938769 0.253398 0.492726 0.027 Uiso 1 1 calc R U . . .
C11 C 0.91335(18) 0.10009(15) 0.39509(16) 0.0248(4) Uani 1 1 d . . . . .
H11A H 0.989619 0.118613 0.377024 0.030 Uiso 1 1 calc R U . . .
H11B H 0.933991 0.086650 0.450469 0.030 Uiso 1 1 calc R U . . .
C12 C 0.8109(2) 0.00154(16) 0.30364(16) 0.0269(4) Uani 1 1 d . . . . .
H12A H 0.795903 0.012692 0.246112 0.032 Uiso 1 1 calc R U . . .
H12B H 0.838471 -0.056791 0.283966 0.032 Uiso 1 1 calc R U . . .
C13 C 0.69007(19) -0.02678(15) 0.32680(15) 0.0247(4) Uani 1 1 d . . . . .
H13A H 0.702772 -0.045652 0.379062 0.030 Uiso 1 1 calc R U . . .
H13B H 0.624046 -0.088371 0.265143 0.030 Uiso 1 1 calc R U . . .
C14 C 0.64702(18) 0.06322(14) 0.36394(15) 0.0223(4) Uani 1 1 d . . . . .
H14A H 0.571834 0.043823 0.382974 0.027 Uiso 1 1 calc R U . . .
H14B H 0.624163 0.076465 0.308746 0.027 Uiso 1 1 calc R U . . .
C15 C 0.70029(18) 0.33888(14) 0.44244(14) 0.0188(4) Uani 1 1 d . . . . .
H15 H 0.650181 0.381506 0.465813 0.023 Uiso 1 1 calc R U . . .
C16 C 0.63411(18) 0.26432(15) 0.32774(14) 0.0216(4) Uani 1 1 d . . . . .
H16A H 0.682376 0.222497 0.299335 0.026 Uiso 1 1 calc R U . . .
H16B H 0.549867 0.215878 0.314979 0.026 Uiso 1 1 calc R U . . .
C17 C 0.62249(19) 0.32584(16) 0.27586(15) 0.0245(4) Uani 1 1 d . . . . .
H17A H 0.568088 0.362770 0.300153 0.029 Uiso 1 1 calc R U . . .
H17B H 0.582761 0.277022 0.202125 0.029 Uiso 1 1 calc R U . . .
C18 C 0.7503(2) 0.40503(17) 0.29713(16) 0.0284(4) Uani 1 1 d . . . . .
H18A H 0.802394 0.368033 0.267402 0.034 Uiso 1 1 calc R U . . .
H18B H 0.739599 0.446126 0.265570 0.034 Uiso 1 1 calc R U . . .
C19 C 0.8153(2) 0.47783(16) 0.41073(16) 0.0268(4) Uani 1 1 d . . . . .
H19A H 0.765637 0.518136 0.439413 0.032 Uiso 1 1 calc R U . . .
H19B H 0.898565 0.527790 0.423744 0.032 Uiso 1 1 calc R U . . .
C20 C 0.83054(18) 0.41684(15) 0.46291(15) 0.0223(4) Uani 1 1 d . . . . .
H20A H 0.872260 0.465578 0.536480 0.027 Uiso 1 1 calc R U . . .
H20B H 0.883188 0.378729 0.436697 0.027 Uiso 1 1 calc R U . . .
C21 C 0.35558(17) 0.26304(13) 0.59834(14) 0.0173(3) Uani 1 1 d . . . . .
H21 H 0.337164 0.198732 0.602545 0.021 Uiso 1 1 calc R U . . .
C22 C 0.23210(18) 0.27705(15) 0.58259(15) 0.0221(4) Uani 1 1 d . . . . .
H22A H 0.246600 0.343304 0.583883 0.027 Uiso 1 1 calc R U . . .
H22B H 0.171734 0.219294 0.515804 0.027 Uiso 1 1 calc R U . . .
C23 C 0.1779(2) 0.27825(17) 0.66545(16) 0.0274(4) Uani 1 1 d . . . . .
H23A H 0.100199 0.290348 0.655995 0.033 Uiso 1 1 calc R U . . .
H23B H 0.156423 0.209539 0.659943 0.033 Uiso 1 1 calc R U . . .
C24 C 0.2705(2) 0.36309(16) 0.77030(16) 0.0278(4) Uani 1 1 d . . . . .
H24A H 0.236051 0.357285 0.822114 0.033 Uiso 1 1 calc R U . . .
H24B H 0.282335 0.432377 0.779536 0.033 Uiso 1 1 calc R U . . .
C25 C 0.3969(2) 0.35387(16) 0.78478(15) 0.0246(4) Uani 1 1 d . . . . .
H25A H 0.387026 0.288787 0.784844 0.030 Uiso 1 1 calc R U . . .
H25B H 0.456818 0.413176 0.851038 0.030 Uiso 1 1 calc R U . . .
C26 C 0.44968(18) 0.35319(15) 0.70102(14) 0.0214(4) Uani 1 1 d . . . . .
H26A H 0.465491 0.420131 0.703522 0.026 Uiso 1 1 calc R U . . .
H26B H 0.529887 0.344796 0.711011 0.026 Uiso 1 1 calc R U . . .
C27 C 0.28445(17) 0.10796(14) 0.38873(14) 0.0191(4) Uani 1 1 d . . . . .
H27 H 0.215531 0.124948 0.363718 0.023 Uiso 1 1 calc R U . . .
C28 C 0.22278(19) 0.02805(14) 0.41747(15) 0.0224(4) Uani 1 1 d . . . . .
H28A H 0.284564 0.003323 0.438000 0.027 Uiso 1 1 calc R U . . .
H28B H 0.194361 0.061566 0.475331 0.027 Uiso 1 1 calc R U . . .
C29 C 0.11112(19) -0.06457(15) 0.32747(16) 0.0261(4) Uani 1 1 d . . . . .
H29A H 0.074249 -0.116357 0.346134 0.031 Uiso 1 1 calc R U . . .
H29B H 0.046533 -0.040218 0.311161 0.031 Uiso 1 1 calc R U . . .
C30 C 0.1483(2) -0.11676(15) 0.23432(16) 0.0273(4) Uani 1 1 d . . . . .
H30A H 0.072961 -0.173226 0.176807 0.033 Uiso 1 1 calc R U . . .
H30B H 0.205915 -0.148072 0.247758 0.033 Uiso 1 1 calc R U . . .
C31 C 0.2122(2) -0.03703(15) 0.20731(15) 0.0270(4) Uani 1 1 d . . . . .
H31A H 0.151712 -0.011208 0.186923 0.032 Uiso 1 1 calc R U . . .
H31B H 0.240662 -0.070748 0.149533 0.032 Uiso 1 1 calc R U . . .
C32 C 0.32429(18) 0.05466(14) 0.29755(14) 0.0208(4) Uani 1 1 d . . . . .
H32A H 0.386866 0.029236 0.315344 0.025 Uiso 1 1 calc R U . . .
H32B H 0.363932 0.105755 0.278910 0.025 Uiso 1 1 calc R U . . .
C33 C 0.26840(18) 0.26721(14) 0.32454(14) 0.0200(4) Uani 1 1 d . . . . .
C34 C 0.27615(19) 0.21924(15) 0.22795(15) 0.0238(4) Uani 1 1 d . . . . .
H34 H 0.354303 0.219636 0.219738 0.029 Uiso 1 1 calc R U . . .
C35 C 0.1709(2) 0.17057(16) 0.14300(16) 0.0282(4) Uani 1 1 d . . . . .
H35 H 0.178414 0.137468 0.077796 0.034 Uiso 1 1 calc R U . . .
C36 C 0.0552(2) 0.16943(16) 0.15166(17) 0.0305(5) Uani 1 1 d . . . . .
C37 C 0.0471(2) 0.21777(17) 0.24785(17) 0.0290(4) Uani 1 1 d . . . . .
H37 H -0.031067 0.218062 0.255590 0.035 Uiso 1 1 calc R U . . .
C38 C 0.15159(19) 0.26601(15) 0.33350(15) 0.0240(4) Uani 1 1 d . . . . .
H38 H 0.143596 0.298404 0.398598 0.029 Uiso 1 1 calc R U . . .
C39 C -0.0580(2) 0.1195(2) 0.0592(2) 0.0451(6) Uani 1 1 d . . . . .
H39A H -0.038826 0.079419 -0.001346 0.068 Uiso 0.70(4) 1 calc R U P . .
H39B H -0.079788 0.173795 0.054788 0.068 Uiso 0.70(4) 1 calc R U P . .
H39C H -0.128533 0.072830 0.064252 0.068 Uiso 0.70(4) 1 calc R U P . .
H39D H -0.125939 0.137944 0.079809 0.068 Uiso 0.30(4) 1 calc R U P . .
H39E H -0.084977 0.043568 0.023675 0.068 Uiso 0.30(4) 1 calc R U P . .
H39F H -0.036232 0.144533 0.014211 0.068 Uiso 0.30(4) 1 calc R U P . .
O1_1 O 0.72871(19) 0.38232(14) 0.07270(13) 0.0437(4) Uani 1 1 d D . . . .
C1_1 C 0.6924(3) 0.2721(2) 0.0224(2) 0.0507(7) Uani 1 1 d D . . . .
H1A_1 H 0.642631 0.242675 0.055482 0.061 Uiso 1 1 calc R U . . .
H1B_1 H 0.767029 0.255077 0.024134 0.061 Uiso 1 1 calc R U . . .
C2_1 C 0.6149(3) 0.2280(2) -0.0854(2) 0.0498(7) Uani 1 1 d D . . . .
H2A_1 H 0.620753 0.162482 -0.132396 0.060 Uiso 1 1 calc R U . . .
H2B_1 H 0.526003 0.215575 -0.092402 0.060 Uiso 1 1 calc R U . . .
C3_1 C 0.6771(3) 0.3153(2) -0.10221(19) 0.0460(6) Uani 1 1 d D . . . .
H3A_1 H 0.619926 0.313431 -0.157101 0.055 Uiso 1 1 calc R U . . .
H3B_1 H 0.754171 0.312225 -0.118359 0.055 Uiso 1 1 calc R U . . .
C4_1 C 0.7064(3) 0.4108(2) -0.00128(19) 0.0426(6) Uani 1 1 d D . . . .
H4A_1 H 0.781234 0.469335 0.011748 0.051 Uiso 1 1 calc R U . . .
H4B_1 H 0.635161 0.432359 0.000120 0.051 Uiso 1 1 calc R U . . .
O1_2 O 0.3753(5) 0.2464(3) 0.0275(4) 0.0473(12) Uani 0.647(10) 1 d D U P A 1
C1_2 C 0.2652(8) 0.2149(5) -0.0527(4) 0.050(2) Uani 0.647(10) 1 d D U P A 1
H1A_2 H 0.204167 0.144944 -0.073968 0.060 Uiso 0.647(10) 1 calc R U P A 1
H1B_2 H 0.287652 0.212529 -0.111756 0.060 Uiso 0.647(10) 1 calc R U P A 1
C2_2 C 0.2103(7) 0.2955(7) -0.0104(6) 0.0430(17) Uani 0.647(10) 1 d D U P A 1
H2A_2 H 0.157201 0.281115 0.028605 0.052 Uiso 0.647(10) 1 calc R U P A 1
H2B_2 H 0.161651 0.300817 -0.064109 0.052 Uiso 0.647(10) 1 calc R U P A 1
C3_2 C 0.3313(4) 0.3929(3) 0.0576(4) 0.0362(11) Uani 0.647(10) 1 d D U P A 1
H3A_2 H 0.369227 0.420599 0.018353 0.043 Uiso 0.647(10) 1 calc R U P A 1
H3B_2 H 0.316331 0.448138 0.111988 0.043 Uiso 0.647(10) 1 calc R U P A 1
C4_2 C 0.4126(5) 0.3529(4) 0.0998(4) 0.0363(11) Uani 0.647(10) 1 d D U P A 1
H4A_2 H 0.501550 0.392166 0.112800 0.044 Uiso 0.647(10) 1 calc R U P A 1
H4B_2 H 0.402108 0.361067 0.164167 0.044 Uiso 0.647(10) 1 calc R U P A 1
O1_3 O 0.3339(10) 0.2316(7) -0.0165(9) 0.061(3) Uani 0.353(10) 1 d D U P A 2
C1_3 C 0.2152(12) 0.2191(10) -0.0695(9) 0.043(2) Uani 0.353(10) 1 d D U P A 2
H1A_3 H 0.150447 0.150989 -0.090017 0.052 Uiso 0.353(10) 1 calc R U P A 2
H1B_3 H 0.218148 0.222453 -0.130867 0.052 Uiso 0.353(10) 1 calc R U P A 2
C2_3 C 0.1856(11) 0.3070(12) 0.0017(11) 0.039(3) Uani 0.353(10) 1 d D U P A 2
H2A_3 H 0.115431 0.279795 0.022417 0.047 Uiso 0.353(10) 1 calc R U P A 2
H2B_3 H 0.162233 0.343821 -0.031145 0.047 Uiso 0.353(10) 1 calc R U P A 2
C3_3 C 0.3048(7) 0.3808(5) 0.0934(6) 0.0308(18) Uani 0.353(10) 1 d D U P A 2
H3A_3 H 0.326522 0.454048 0.111371 0.037 Uiso 0.353(10) 1 calc R U P A 2
H3B_3 H 0.295789 0.374985 0.152658 0.037 Uiso 0.353(10) 1 calc R U P A 2
C4_3 C 0.4015(9) 0.3419(9) 0.0563(10) 0.058(3) Uani 0.353(10) 1 d D U P A 2
H4A_3 H 0.441561 0.378464 0.024133 0.070 Uiso 0.353(10) 1 calc R U P A 2
H4B_3 H 0.467028 0.353556 0.112906 0.070 Uiso 0.353(10) 1 calc R U P A 2
O1_4 O 0.5068(5) -0.0121(5) -0.1029(4) 0.0760(14) Uani 0.5 1 d D . P B -1
C1_4 C 0.5801(13) -0.0362(13) -0.0421(9) 0.052(3) Uani 0.5 1 d D . P B -1
H1A_4 H 0.667547 -0.014410 -0.041683 0.063 Uiso 0.5 1 calc R U P B -1
H1B_4 H 0.545196 -0.111856 -0.067608 0.063 Uiso 0.5 1 calc R U P B -1
C2_4 C 0.5735(11) 0.0244(11) 0.0619(8) 0.056(3) Uani 0.5 1 d D . P B -1
H2A_4 H 0.636474 0.097089 0.098874 0.067 Uiso 0.5 1 calc R U P B -1
H2B_4 H 0.586886 -0.008789 0.101546 0.067 Uiso 0.5 1 calc R U P B -1
C3_4 C 0.4412(13) 0.0208(15) 0.0412(10) 0.052(3) Uani 0.5 1 d D . P B -1
H3A_4 H 0.383641 -0.035597 0.046008 0.062 Uiso 0.5 1 calc R U P B -1
H3B_4 H 0.439299 0.088014 0.088643 0.062 Uiso 0.5 1 calc R U P B -1
C4_4 C 0.4081(12) -0.0007(12) -0.0652(9) 0.060(3) Uani 0.5 1 d D . P B -1
H4A_4 H 0.331339 -0.065214 -0.108557 0.072 Uiso 0.5 1 calc R U P B -1
H4B_4 H 0.391366 0.057508 -0.066316 0.072 Uiso 0.5 1 calc R U P B -1

loop_
_atom_site_aniso_label
_atom_site_aniso_U_11
_atom_site_aniso_U_22
_atom_site_aniso_U_33
_atom_site_aniso_U_23
_atom_site_aniso_U_13
_atom_site_aniso_U_12
Pd1 0.01429(8) 0.01287(7) 0.01798(8) 0.00827(5) 0.00380(5) 0.00486(5)
Cl1 0.0212(2) 0.01548(19) 0.0216(2) 0.01045(16) 0.00269(17) 0.00585(16)
P1 0.0149(2) 0.0149(2) 0.0187(2) 0.00870(17) 0.00513(17) 0.00628(17)
P2 0.0143(2) 0.01253(19) 0.0174(2) 0.00795(17) 0.00452(17) 0.00488(16)
C1 0.0153(9) 0.0178(8) 0.0227(9) 0.0113(7) 0.0064(7) 0.0065(7)
C2 0.0196(10) 0.0249(9) 0.0364(11) 0.0213(9) 0.0102(8) 0.0110(8)
C3 0.0171(9) 0.0186(8) 0.0206(9) 0.0098(7) 0.0051(7) 0.0071(7)
C4 0.0246(10) 0.0208(9) 0.0228(9) 0.0120(8) 0.0049(8) 0.0104(8)
C5 0.0305(11) 0.0281(10) 0.0235(10) 0.0115(8) 0.0037(8) 0.0153(9)
C6 0.0283(11) 0.0265(10) 0.0209(9) 0.0072(8) 0.0032(8) 0.0112(9)
C7 0.0253(10) 0.0183(9) 0.0248(10) 0.0067(8) 0.0037(8) 0.0079(8)
C8 0.0207(10) 0.0195(9) 0.0236(9) 0.0088(8) 0.0049(8) 0.0094(8)
C9 0.0173(9) 0.0170(8) 0.0209(9) 0.0085(7) 0.0059(7) 0.0082(7)
C10 0.0190(9) 0.0214(9) 0.0263(10) 0.0106(8) 0.0078(8) 0.0089(8)
C11 0.0180(9) 0.0241(9) 0.0292(10) 0.0100(8) 0.0074(8) 0.0111(8)
C12 0.0252(10) 0.0244(10) 0.0252(10) 0.0064(8) 0.0068(8) 0.0136(8)
C13 0.0212(10) 0.0177(9) 0.0269(10) 0.0068(8) 0.0031(8) 0.0073(8)
C14 0.0178(9) 0.0193(9) 0.0248(9) 0.0086(8) 0.0036(8) 0.0073(7)
C15 0.0184(9) 0.0191(8) 0.0215(9) 0.0121(7) 0.0069(7) 0.0079(7)
C16 0.0202(9) 0.0217(9) 0.0220(9) 0.0112(8) 0.0064(8) 0.0073(8)
C17 0.0230(10) 0.0292(10) 0.0233(9) 0.0155(8) 0.0067(8) 0.0103(8)
C18 0.0274(11) 0.0335(11) 0.0319(11) 0.0233(9) 0.0108(9) 0.0105(9)
C19 0.0226(10) 0.0252(9) 0.0337(11) 0.0195(9) 0.0071(8) 0.0049(8)
C20 0.0180(9) 0.0230(9) 0.0271(10) 0.0150(8) 0.0060(8) 0.0069(8)
C21 0.0182(9) 0.0155(8) 0.0202(9) 0.0096(7) 0.0078(7) 0.0076(7)
C22 0.0195(9) 0.0228(9) 0.0237(9) 0.0106(8) 0.0063(8) 0.0109(8)
C23 0.0227(10) 0.0328(11) 0.0308(11) 0.0170(9) 0.0127(9) 0.0136(9)
C24 0.0367(12) 0.0304(10) 0.0260(10) 0.0161(9) 0.0183(9) 0.0193(9)
C25 0.0296(11) 0.0250(9) 0.0204(9) 0.0122(8) 0.0091(8) 0.0112(8)
C26 0.0206(9) 0.0217(9) 0.0187(9) 0.0098(7) 0.0051(7) 0.0060(8)
C27 0.0151(9) 0.0143(8) 0.0246(9) 0.0082(7) 0.0051(7) 0.0053(7)
C28 0.0214(10) 0.0170(8) 0.0279(10) 0.0115(8) 0.0083(8) 0.0065(8)
C29 0.0193(10) 0.0167(8) 0.0373(11) 0.0124(8) 0.0063(9) 0.0046(8)
C30 0.0224(10) 0.0160(8) 0.0304(11) 0.0066(8) 0.0019(8) 0.0033(8)
C31 0.0256(10) 0.0216(9) 0.0229(10) 0.0070(8) 0.0024(8) 0.0058(8)
C32 0.0181(9) 0.0183(8) 0.0216(9) 0.0084(7) 0.0042(7) 0.0061(7)
C33 0.0174(9) 0.0173(8) 0.0234(9) 0.0127(7) 0.0000(7) 0.0041(7)
C34 0.0227(10) 0.0199(9) 0.0253(10) 0.0125(8) 0.0044(8) 0.0044(8)
C35 0.0332(12) 0.0249(10) 0.0220(10) 0.0119(8) 0.0051(8) 0.0080(9)
C36 0.0261(11) 0.0262(10) 0.0293(11) 0.0151(9) -0.0027(9) 0.0023(9)
C37 0.0189(10) 0.0305(10) 0.0356(11) 0.0184(9) 0.0044(9) 0.0073(8)
C38 0.0215(10) 0.0220(9) 0.0257(10) 0.0124(8) 0.0050(8) 0.0062(8)
C39 0.0305(13) 0.0497(15) 0.0350(13) 0.0167(11) -0.0059(10) 0.0073(11)
O1_1 0.0523(11) 0.0441(10) 0.0332(9) 0.0208(8) 0.0112(8) 0.0173(9)
C1_1 0.068(2) 0.0474(15) 0.0441(15) 0.0275(13) 0.0231(14) 0.0241(14)
C2_1 0.0429(15) 0.0488(15) 0.0443(15) 0.0129(12) 0.0177(12) 0.0177(13)
C3_1 0.0530(16) 0.0595(16) 0.0340(13) 0.0242(12) 0.0154(12) 0.0328(14)
C4_1 0.0497(16) 0.0473(14) 0.0349(13) 0.0224(11) 0.0138(11) 0.0228(12)
O1_2 0.052(3) 0.0331(19) 0.055(3) 0.016(2) 0.023(2) 0.0217(19)
C1_2 0.052(5) 0.038(2) 0.031(3) 0.006(2) 0.018(3) -0.002(3)
C2_2 0.039(3) 0.046(3) 0.036(3) 0.025(2) 0.004(2) 0.006(2)
C3_2 0.033(2) 0.0329(18) 0.038(2) 0.0182(17) 0.0068(17) 0.0108(16)
C4_2 0.039(2) 0.033(2) 0.035(3) 0.017(2) 0.010(2) 0.0156(17)
O1_3 0.049(5) 0.048(4) 0.067(6) 0.012(4) 0.019(4) 0.026(4)
C1_3 0.047(6) 0.040(4) 0.034(4) 0.013(3) 0.019(4) 0.014(4)
C2_3 0.040(5) 0.030(4) 0.033(4) 0.005(3) 0.013(4) 0.015(3)
C3_3 0.030(3) 0.029(3) 0.034(4) 0.016(3) 0.012(3) 0.011(3)
C4_3 0.039(4) 0.059(5) 0.055(6) 0.010(5) 0.017(5) 0.023(3)
O1_4 0.078(4) 0.105(4) 0.052(3) 0.039(3) 0.028(3) 0.046(3)
C1_4 0.037(4) 0.043(6) 0.048(4) 0.008(3) 0.003(3) 0.010(4)
C2_4 0.054(5) 0.063(6) 0.050(4) 0.031(4) 0.013(3) 0.022(4)
C3_4 0.049(6) 0.047(5) 0.053(5) 0.020(4) 0.019(4) 0.018(4)
C4_4 0.053(5) 0.067(7) 0.061(4) 0.033(4) 0.017(4) 0.029(4)

loop_
_atom_type_symbol
_atom_type_description
_atom_type_scat_dispersion_real
_atom_type_scat_dispersion_imag
_atom_type_scat_source
C C 0.0181 0.0091 'International Tables Vol C Tables 4.2.6.8 and 6.1.1.4'
H H 0.0000 0.0000 'International Tables Vol C Tables 4.2.6.8 and 6.1.1.4'
O O 0.0492 0.0322 'International Tables Vol C Tables 4.2.6.8 and 6.1.1.4'
P P 0.2955 0.4335 'International Tables Vol C Tables 4.2.6.8 and 6.1.1.4'
Cl Cl 0.3639 0.7018 'International Tables Vol C Tables 4.2.6.8 and 6.1.1.4'
Pd Pd 0.1215 3.9337 'International Tables Vol C Tables 4.2.6.8 and 6.1.1.4'

loop_
_geom_angle_atom_site_label_1
_geom_angle_atom_site_label_2
_geom_angle_atom_site_label_3
_geom_angle
_geom_angle_site_symmetry_3
C33 Pd1 P2 94.12(5) .
C33 Pd1 Cl1 84.41(5) .
P2 Pd1 Cl1 174.885(15) .
C33 Pd1 Cl1 164.58(6) 2_666
P2 Pd1 Cl1 98.095(16) 2_666
Cl1 Pd1 Cl1 84.197(16) 2_666
Pd1 Cl1 Pd1 95.803(15) 2_666
C1 P1 C15 113.31(9) .
C1 P1 C9 109.20(9) .
C15 P1 C9 110.98(8) .
C1 P1 C3 116.01(9) .
C15 P1 C3 104.96(8) .
C9 P1 C3 101.75(8) .
C1 P2 C21 104.87(9) .
C1 P2 C27 109.94(8) .
C21 P2 C27 100.06(8) .
C1 P2 Pd1 119.75(6) .
C21 P2 Pd1 109.61(6) .
C27 P2 Pd1 110.65(6) .
C2 C1 P1 113.54(13) .
C2 C1 P2 114.80(13) .
P1 C1 P2 131.66(11) .
C1 C2 H2A 109.5 .
C1 C2 H2B 109.5 .
H2A C2 H2B 109.5 .
C1 C2 H2C 109.5 .
H2A C2 H2C 109.5 .
H2B C2 H2C 109.5 .
C4 C3 C8 109.27(15) .
C4 C3 P1 114.11(13) .
C8 C3 P1 111.54(13) .
C4 C3 H3 107.2 .
C8 C3 H3 107.2 .
P1 C3 H3 107.2 .
C5 C4 C3 111.32(16) .
C5 C4 H4A 109.4 .
C3 C4 H4A 109.4 .
C5 C4 H4B 109.4 .
C3 C4 H4B 109.4 .
H4A C4 H4B 108.0 .
C4 C5 C6 111.61(17) .
C4 C5 H5A 109.3 .
C6 C5 H5A 109.3 .
C4 C5 H5B 109.3 .
C6 C5 H5B 109.3 .
H5A C5 H5B 108.0 .
C7 C6 C5 109.96(17) .
C7 C6 H6A 109.7 .
C5 C6 H6A 109.7 .
C7 C6 H6B 109.7 .
C5 C6 H6B 109.7 .
H6A C6 H6B 108.2 .
C6 C7 C8 111.28(17) .
C6 C7 H7A 109.4 .
C8 C7 H7A 109.4 .
C6 C7 H7B 109.4 .
C8 C7 H7B 109.4 .
H7A C7 H7B 108.0 .
C7 C8 C3 111.10(16) .
C7 C8 H8A 109.4 .
C3 C8 H8A 109.4 .
C7 C8 H8B 109.4 .
C3 C8 H8B 109.4 .
H8A C8 H8B 108.0 .
C10 C9 C14 111.15(15) .
C10 C9 P1 115.57(13) .
C14 C9 P1 112.68(13) .
C10 C9 H9 105.5 .
C14 C9 H9 105.5 .
P1 C9 H9 105.5 .
C11 C10 C9 110.41(16) .
C11 C10 H10A 109.6 .
C9 C10 H10A 109.6 .
C11 C10 H10B 109.6 .
C9 C10 H10B 109.6 .
H10A C10 H10B 108.1 .
C12 C11 C10 111.33(17) .
C12 C11 H11A 109.4 .
C10 C11 H11A 109.4 .
C12 C11 H11B 109.4 .
C10 C11 H11B 109.4 .
H11A C11 H11B 108.0 .
C13 C12 C11 111.02(16) .
C13 C12 H12A 109.4 .
C11 C12 H12A 109.4 .
C13 C12 H12B 109.4 .
C11 C12 H12B 109.4 .
H12A C12 H12B 108.0 .
C12 C13 C14 111.78(16) .
C12 C13 H13A 109.3 .
C14 C13 H13A 109.3 .
C12 C13 H13B 109.3 .
C14 C13 H13B 109.3 .
H13A C13 H13B 107.9 .
C13 C14 C9 111.00(16) .
C13 C14 H14A 109.4 .
C9 C14 H14A 109.4 .
C13 C14 H14B 109.4 .
C9 C14 H14B 109.4 .
H14A C14 H14B 108.0 .
C16 C15 C20 109.87(15) .
C16 C15 P1 113.15(13) .
C20 C15 P1 115.75(13) .
C16 C15 H15 105.7 .
C20 C15 H15 105.7 .
P1 C15 H15 105.7 .
C17 C16 C15 110.45(16) .
C17 C16 H16A 109.6 .
C15 C16 H16A 109.6 .
C17 C16 H16B 109.6 .
C15 C16 H16B 109.6 .
H16A C16 H16B 108.1 .
C16 C17 C18 111.40(17) .
C16 C17 H17A 109.3 .
C18 C17 H17A 109.3 .
C16 C17 H17B 109.3 .
C18 C17 H17B 109.3 .
H17A C17 H17B 108.0 .
C19 C18 C17 109.98(16) .
C19 C18 H18A 109.7 .
C17 C18 H18A 109.7 .
C19 C18 H18B 109.7 .
C17 C18 H18B 109.7 .
H18A C18 H18B 108.2 .
C18 C19 C20 111.30(17) .
C18 C19 H19A 109.4 .
C20 C19 H19A 109.4 .
C18 C19 H19B 109.4 .
C20 C19 H19B 109.4 .
H19A C19 H19B 108.0 .
C19 C20 C15 109.24(16) .
C19 C20 H20A 109.8 .
C15 C20 H20A 109.8 .
C19 C20 H20B 109.8 .
C15 C20 H20B 109.8 .
H20A C20 H20B 108.3 .
C26 C21 C22 109.66(15) .
C26 C21 P2 115.29(13) .
C22 C21 P2 112.56(13) .
C26 C21 H21 106.2 .
C22 C21 H21 106.2 .
P2 C21 H21 106.2 .
C23 C22 C21 110.24(16) .
C23 C22 H22A 109.6 .
C21 C22 H22A 109.6 .
C23 C22 H22B 109.6 .
C21 C22 H22B 109.6 .
H22A C22 H22B 108.1 .
C24 C23 C22 111.46(17) .
C24 C23 H23A 109.3 .
C22 C23 H23A 109.3 .
C24 C23 H23B 109.3 .
C22 C23 H23B 109.3 .
H23A C23 H23B 108.0 .
C23 C24 C25 111.27(16) .
C23 C24 H24A 109.4 .
C25 C24 H24A 109.4 .
C23 C24 H24B 109.4 .
C25 C24 H24B 109.4 .
H24A C24 H24B 108.0 .
C24 C25 C26 111.60(17) .
C24 C25 H25A 109.3 .
C26 C25 H25A 109.3 .
C24 C25 H25B 109.3 .
C26 C25 H25B 109.3 .
H25A C25 H25B 108.0 .
C21 C26 C25 109.29(15) .
C21 C26 H26A 109.8 .
C25 C26 H26A 109.8 .
C21 C26 H26B 109.8 .
C25 C26 H26B 109.8 .
H26A C26 H26B 108.3 .
C32 C27 C28 109.20(15) .
C32 C27 P2 111.12(12) .
C28 C27 P2 119.69(14) .
C32 C27 H27 105.2 .
C28 C27 H27 105.2 .
P2 C27 H27 105.2 .
C29 C28 C27 110.02(16) .
C29 C28 H28A 109.7 .
C27 C28 H28A 109.7 .
C29 C28 H28B 109.7 .
C27 C28 H28B 109.7 .
H28A C28 H28B 108.2 .
C30 C29 C28 112.07(16) .
C30 C29 H29A 109.2 .
C28 C29 H29A 109.2 .
C30 C29 H29B 109.2 .
C28 C29 H29B 109.2 .
H29A C29 H29B 107.9 .
C29 C30 C31 110.29(16) .
C29 C30 H30A 109.6 .
C31 C30 H30A 109.6 .
C29 C30 H30B 109.6 .
C31 C30 H30B 109.6 .
H30A C30 H30B 108.1 .
C30 C31 C32 110.54(17) .
C30 C31 H31A 109.5 .
C32 C31 H31A 109.5 .
C30 C31 H31B 109.5 .
C32 C31 H31B 109.5 .
H31A C31 H31B 108.1 .
C27 C32 C31 111.14(16) .
C27 C32 H32A 109.4 .
C31 C32 H32A 109.4 .
C27 C32 H32B 109.4 .
C31 C32 H32B 109.4 .
H32A C32 H32B 108.0 .
C34 C33 C38 117.80(18) .
C34 C33 Pd1 123.74(15) .
C38 C33 Pd1 117.05(14) .
C33 C34 C35 120.9(2) .
C33 C34 H34 119.5 .
C35 C34 H34 119.5 .
C36 C35 C34 121.4(2) .
C36 C35 H35 119.3 .
C34 C35 H35 119.3 .
C37 C36 C35 117.9(2) .
C37 C36 C39 120.9(2) .
C35 C36 C39 121.2(2) .
C36 C37 C38 121.2(2) .
C36 C37 H37 119.4 .
C38 C37 H37 119.4 .
C37 C38 C33 120.74(19) .
C37 C38 H38 119.6 .
C33 C38 H38 119.6 .
C36 C39 H39A 109.5 .
C36 C39 H39B 109.5 .
H39A C39 H39B 109.5 .
C36 C39 H39C 109.5 .
H39A C39 H39C 109.5 .
H39B C39 H39C 109.5 .
C36 C39 H39D 109.5 .
H39A C39 H39D 141.1 .
H39B C39 H39D 56.3 .
H39C C39 H39D 56.3 .
C36 C39 H39E 109.5 .
H39A C39 H39E 56.3 .
H39B C39 H39E 141.1 .
H39C C39 H39E 56.3 .
H39D C39 H39E 109.5 .
C36 C39 H39F 109.5 .
H39A C39 H39F 56.3 .
H39B C39 H39F 56.3 .
H39C C39 H39F 141.1 .
H39D C39 H39F 109.5 .
H39E C39 H39F 109.5 .
C1_1 O1_1 C4_1 108.71(19) .
O1_1 C1_1 C2_1 106.7(2) .
O1_1 C1_1 H1A_1 110.4 .
C2_1 C1_1 H1A_1 110.4 .
O1_1 C1_1 H1B_1 110.4 .
C2_1 C1_1 H1B_1 110.4 .
H1A_1 C1_1 H1B_1 108.6 .
C3_1 C2_1 C1_1 100.8(2) .
C3_1 C2_1 H2A_1 111.6 .
C1_1 C2_1 H2A_1 111.6 .
C3_1 C2_1 H2B_1 111.6 .
C1_1 C2_1 H2B_1 111.6 .
H2A_1 C2_1 H2B_1 109.4 .
C2_1 C3_1 C4_1 102.1(2) .
C2_1 C3_1 H3A_1 111.4 .
C4_1 C3_1 H3A_1 111.4 .
C2_1 C3_1 H3B_1 111.4 .
C4_1 C3_1 H3B_1 111.4 .
H3A_1 C3_1 H3B_1 109.2 .
O1_1 C4_1 C3_1 106.4(2) .
O1_1 C4_1 H4A_1 110.5 .
C3_1 C4_1 H4A_1 110.5 .
O1_1 C4_1 H4B_1 110.5 .
C3_1 C4_1 H4B_1 110.5 .
H4A_1 C4_1 H4B_1 108.6 .
C4_2 O1_2 C1_2 108.5(4) .
O1_2 C1_2 C2_2 106.4(4) .
O1_2 C1_2 H1A_2 110.4 .
C2_2 C1_2 H1A_2 110.4 .
O1_2 C1_2 H1B_2 110.4 .
C2_2 C1_2 H1B_2 110.4 .
H1A_2 C1_2 H1B_2 108.6 .
C1_2 C2_2 C3_2 99.4(5) .
C1_2 C2_2 H2A_2 111.9 .
C3_2 C2_2 H2A_2 111.9 .
C1_2 C2_2 H2B_2 111.9 .
C3_2 C2_2 H2B_2 111.9 .
H2A_2 C2_2 H2B_2 109.6 .
C4_2 C3_2 C2_2 102.8(5) .
C4_2 C3_2 H3A_2 111.2 .
C2_2 C3_2 H3A_2 111.2 .
C4_2 C3_2 H3B_2 111.2 .
C2_2 C3_2 H3B_2 111.2 .
H3A_2 C3_2 H3B_2 109.1 .
O1_2 C4_2 C3_2 107.3(4) .
O1_2 C4_2 H4A_2 110.3 .
C3_2 C4_2 H4A_2 110.3 .
O1_2 C4_2 H4B_2 110.3 .
C3_2 C4_2 H4B_2 110.3 .
H4A_2 C4_2 H4B_2 108.5 .
C1_3 O1_3 C4_3 106.6(8) .
O1_3 C1_3 C2_3 106.8(9) .
O1_3 C1_3 H1A_3 110.4 .
C2_3 C1_3 H1A_3 110.4 .
O1_3 C1_3 H1B_3 110.4 .
C2_3 C1_3 H1B_3 110.4 .
H1A_3 C1_3 H1B_3 108.6 .
C1_3 C2_3 C3_3 106.2(8) .
C1_3 C2_3 H2A_3 110.5 .
C3_3 C2_3 H2A_3 110.5 .
C1_3 C2_3 H2B_3 110.5 .
C3_3 C2_3 H2B_3 110.5 .
H2A_3 C2_3 H2B_3 108.7 .
C4_3 C3_3 C2_3 102.4(7) .
C4_3 C3_3 H3A_3 111.3 .
C2_3 C3_3 H3A_3 111.3 .
C4_3 C3_3 H3B_3 111.3 .
C2_3 C3_3 H3B_3 111.3 .
H3A_3 C3_3 H3B_3 109.2 .
O1_3 C4_3 C3_3 105.6(7) .
O1_3 C4_3 H4A_3 110.6 .
C3_3 C4_3 H4A_3 110.6 .
O1_3 C4_3 H4B_3 110.6 .
C3_3 C4_3 H4B_3 110.6 .
H4A_3 C4_3 H4B_3 108.7 .
C4_4 O1_4 C1_4 106.3(8) .
O1_4 C1_4 C2_4 104.9(8) .
O1_4 C1_4 H1A_4 110.8 .
C2_4 C1_4 H1A_4 110.8 .
O1_4 C1_4 H1B_4 110.8 .
C2_4 C1_4 H1B_4 110.8 .
H1A_4 C1_4 H1B_4 108.8 .
C1_4 C2_4 C3_4 103.2(9) .
C1_4 C2_4 H2A_4 111.1 .
C3_4 C2_4 H2A_4 111.1 .
C1_4 C2_4 H2B_4 111.1 .
C3_4 C2_4 H2B_4 111.1 .
H2A_4 C2_4 H2B_4 109.1 .
C4_4 C3_4 C2_4 102.6(8) .
C4_4 C3_4 H3A_4 111.3 .
C2_4 C3_4 H3A_4 111.3 .
C4_4 C3_4 H3B_4 111.3 .
C2_4 C3_4 H3B_4 111.3 .
H3A_4 C3_4 H3B_4 109.2 .
O1_4 C4_4 C3_4 110.0(8) .
O1_4 C4_4 H4A_4 109.7 .
C3_4 C4_4 H4A_4 109.7 .
O1_4 C4_4 H4B_4 109.7 .
C3_4 C4_4 H4B_4 109.7 .
H4A_4 C4_4 H4B_4 108.2 .

loop_
_geom_bond_atom_site_label_1
_geom_bond_atom_site_label_2
_geom_bond_distance
_geom_bond_site_symmetry_2
Pd1 C33 1.9909(19) .
Pd1 P2 2.2891(4) .
Pd1 Cl1 2.4122(4) .
Pd1 Cl1 2.4322(5) 2_666
P1 C1 1.7204(18) .
P1 C15 1.8394(19) .
P1 C9 1.8649(18) .
P1 C3 1.8686(19) .
P2 C1 1.7650(19) .
P2 C21 1.8595(18) .
P2 C27 1.8913(19) .
C1 C2 1.538(3) .
C2 H2A 0.9800 .
C2 H2B 0.9800 .
C2 H2C 0.9800 .
C3 C4 1.536(3) .
C3 C8 1.536(2) .
C3 H3 1.0000 .
C4 C5 1.532(3) .
C4 H4A 0.9900 .
C4 H4B 0.9900 .
C5 C6 1.533(3) .
C5 H5A 0.9900 .
C5 H5B 0.9900 .
C6 C7 1.525(3) .
C6 H6A 0.9900 .
C6 H6B 0.9900 .
C7 C8 1.532(3) .
C7 H7A 0.9900 .
C7 H7B 0.9900 .
C8 H8A 0.9900 .
C8 H8B 0.9900 .
C9 C10 1.535(3) .
C9 C14 1.540(3) .
C9 H9 1.0000 .
C10 C11 1.535(3) .
C10 H10A 0.9900 .
C10 H10B 0.9900 .
C11 C12 1.526(3) .
C11 H11A 0.9900 .
C11 H11B 0.9900 .
C12 C13 1.520(3) .
C12 H12A 0.9900 .
C12 H12B 0.9900 .
C13 C14 1.530(3) .
C13 H13A 0.9900 .
C13 H13B 0.9900 .
C14 H14A 0.9900 .
C14 H14B 0.9900 .
C15 C16 1.543(3) .
C15 C20 1.547(3) .
C15 H15 1.0000 .
C16 C17 1.528(3) .
C16 H16A 0.9900 .
C16 H16B 0.9900 .
C17 C18 1.530(3) .
C17 H17A 0.9900 .
C17 H17B 0.9900 .
C18 C19 1.526(3) .
C18 H18A 0.9900 .
C18 H18B 0.9900 .
C19 C20 1.533(3) .
C19 H19A 0.9900 .
C19 H19B 0.9900 .
C20 H20A 0.9900 .
C20 H20B 0.9900 .
C21 C26 1.532(3) .
C21 C22 1.533(3) .
C21 H21 1.0000 .
C22 C23 1.529(3) .
C22 H22A 0.9900 .
C22 H22B 0.9900 .
C23 C24 1.527(3) .
C23 H23A 0.9900 .
C23 H23B 0.9900 .
C24 C25 1.531(3) .
C24 H24A 0.9900 .
C24 H24B 0.9900 .
C25 C26 1.535(3) .
C25 H25A 0.9900 .
C25 H25B 0.9900 .
C26 H26A 0.9900 .
C26 H26B 0.9900 .
C27 C32 1.526(2) .
C27 C28 1.542(2) .
C27 H27 1.0000 .
C28 C29 1.531(3) .
C28 H28A 0.9900 .
C28 H28B 0.9900 .
C29 C30 1.526(3) .
C29 H29A 0.9900 .
C29 H29B 0.9900 .
C30 C31 1.528(3) .
C30 H30A 0.9900 .
C30 H30B 0.9900 .
C31 C32 1.531(3) .
C31 H31A 0.9900 .
C31 H31B 0.9900 .
C32 H32A 0.9900 .
C32 H32B 0.9900 .
C33 C34 1.390(3) .
C33 C38 1.404(3) .
C34 C35 1.393(3) .
C34 H34 0.9500 .
C35 C36 1.390(3) .
C35 H35 0.9500 .
C36 C37 1.387(3) .
C36 C39 1.513(3) .
C37 C38 1.396(3) .
C37 H37 0.9500 .
C38 H38 0.9500 .
C39 H39A 0.9800 .
C39 H39B 0.9800 .
C39 H39C 0.9800 .
C39 H39D 0.9800 .
C39 H39E 0.9800 .
C39 H39F 0.9800 .
O1_1 C1_1 1.427(3) .
O1_1 C4_1 1.427(3) .
C1_1 C2_1 1.513(4) .
C1_1 H1A_1 0.9900 .
C1_1 H1B_1 0.9900 .
C2_1 C3_1 1.510(4) .
C2_1 H2A_1 0.9900 .
C2_1 H2B_1 0.9900 .
C3_1 C4_1 1.511(3) .
C3_1 H3A_1 0.9900 .
C3_1 H3B_1 0.9900 .
C4_1 H4A_1 0.9900 .
C4_1 H4B_1 0.9900 .
O1_2 C4_2 1.413(6) .
O1_2 C1_2 1.445(7) .
C1_2 C2_2 1.515(8) .
C1_2 H1A_2 0.9900 .
C1_2 H1B_2 0.9900 .
C2_2 C3_2 1.531(7) .
C2_2 H2A_2 0.9900 .
C2_2 H2B_2 0.9900 .
C3_2 C4_2 1.501(6) .
C3_2 H3A_2 0.9900 .
C3_2 H3B_2 0.9900 .
C4_2 H4A_2 0.9900 .
C4_2 H4B_2 0.9900 .
O1_3 C1_3 1.425(10) .
O1_3 C4_3 1.447(10) .
C1_3 C2_3 1.509(10) .
C1_3 H1A_3 0.9900 .
C1_3 H1B_3 0.9900 .
C2_3 C3_3 1.533(12) .
C2_3 H2A_3 0.9900 .
C2_3 H2B_3 0.9900 .
C3_3 C4_3 1.515(10) .
C3_3 H3A_3 0.9900 .
C3_3 H3B_3 0.9900 .
C4_3 H4A_3 0.9900 .
C4_3 H4B_3 0.9900 .
O1_4 C4_4 1.406(10) .
O1_4 C1_4 1.427(10) .
C1_4 C2_4 1.505(11) .
C1_4 H1A_4 0.9900 .
C1_4 H1B_4 0.9900 .
C2_4 C3_4 1.524(13) .
C2_4 H2A_4 0.9900 .
C2_4 H2B_4 0.9900 .
C3_4 C4_4 1.505(11) .
C3_4 H3A_4 0.9900 .
C3_4 H3B_4 0.9900 .
C4_4 H4A_4 0.9900 .
C4_4 H4B_4 0.9900 .
